data_7230121
loop_
_publ_author_name
'Scott, Hayley S.'
'Mukherjee, Soumya'
'Turner, David R.'
'Polson, Matthew I. J.'
'Zaworotko, Michael J.'
'Kruger, Paul E.'

_publ_section_title
;
 Crystal engineering of dichromate pillared hybrid ultramicroporous
 materials incorporating pyrazole-based ligands
;
_journal_issue 9
_journal_name_full CrystEngComm
_journal_page_first 1193
_journal_paper_doi 10.1039/C8CE00149A
_journal_volume 20
_journal_year 2018
_chemical_formula_moiety '0.25(C80 H112 Cr8 Cu4 N32 O28)'
_chemical_formula_sum 'C20 H28 Cr2 Cu N8 O7'
_chemical_formula_weight 660.04
_space_group_crystal_system tetragonal
_space_group_IT_number 90
_space_group_name_Hall 'P 4ab 2ab'
_space_group_name_H-M_alt 'P 4 21 2'
_symmetry_space_group_name_Hall 'P 4ab 2ab'
_symmetry_space_group_name_H-M 'P 4 21 2'
_atom_sites_solution_hydrogens mixed
_audit_creation_date 2017-12-20
_audit_creation_method
;
Olex2 1.2
(compiled 2017.03.02 svn.r3394 for OlexSys, GUI svn.r5324)
;
_audit_update_record
;
2018-01-08 deposited with the CCDC.
2018-02-02 downloaded from the CCDC.
;
_cell_angle_alpha 90
_cell_angle_beta 90
_cell_angle_gamma 90
_cell_formula_units_Z 4
_cell_length_a 18.658(2)
_cell_length_b 18.658(2)
_cell_length_c 8.6530(17)
_cell_measurement_reflns_used 26973
_cell_measurement_temperature 100.15
_cell_measurement_theta_max 31.951
_cell_measurement_theta_min 1.543
_cell_volume 3012.3(7)
_computing_cell_refinement XDS
_computing_data_collection BluICE
_computing_data_reduction XDS
_computing_molecular_graphics 'Olex2 (Dolomanov et al., 2009)'
_computing_publication_material 'Olex2 (Dolomanov et al., 2009)'
_computing_structure_refinement 'ShelXL (Sheldrick, 2015)'
_computing_structure_solution 'ShelXS (Sheldrick, 2008)'
_diffrn_ambient_temperature 100.15
_diffrn_measured_fraction_theta_full 0.999
_diffrn_measured_fraction_theta_max 0.939
_diffrn_measurement_device_type 'Australian Synchrotron'
_diffrn_radiation_type synchrotron
_diffrn_radiation_wavelength 0.71073
_diffrn_reflns_av_R_equivalents 0.0840
_diffrn_reflns_av_unetI/netI 0.0463
_diffrn_reflns_Laue_measured_fraction_full 0.999
_diffrn_reflns_Laue_measured_fraction_max 0.939
_diffrn_reflns_limit_h_max 25
_diffrn_reflns_limit_h_min -24
_diffrn_reflns_limit_k_max 24
_diffrn_reflns_limit_k_min -25
_diffrn_reflns_limit_l_max 10
_diffrn_reflns_limit_l_min -12
_diffrn_reflns_number 26973
_diffrn_reflns_point_group_measured_fraction_full 1.000
_diffrn_reflns_point_group_measured_fraction_max 0.940
_diffrn_reflns_theta_full 25.242
_diffrn_reflns_theta_max 31.951
_diffrn_reflns_theta_min 1.543
_exptl_absorpt_coefficient_mu 1.457
_exptl_absorpt_correction_T_max 0.7464
_exptl_absorpt_correction_T_min 0.4848
_exptl_absorpt_correction_type multi-scan
_exptl_absorpt_process_details SADABS
_exptl_crystal_colour yellow
_exptl_crystal_colour_primary yellow
_exptl_crystal_density_diffrn 1.455
_exptl_crystal_description plate
_exptl_crystal_F_000 1348
_exptl_crystal_size_max 0.02
_exptl_crystal_size_mid 0.02
_exptl_crystal_size_min 0.02
_refine_diff_density_max 2.697
_refine_diff_density_min -0.744
_refine_diff_density_rms 0.153
_refine_ls_abs_structure_details
;
 Refined as an inversion twin.
;
_refine_ls_abs_structure_Flack 0.50(5)
_refine_ls_extinction_method none
_refine_ls_goodness_of_fit_ref 1.051
_refine_ls_hydrogen_treatment mixed
_refine_ls_matrix_type full
_refine_ls_number_parameters 200
_refine_ls_number_reflns 4800
_refine_ls_number_restraints 12
_refine_ls_restrained_S_all 1.050
_refine_ls_R_factor_all 0.1119
_refine_ls_R_factor_gt 0.0950
_refine_ls_shift/su_max 0.000
_refine_ls_shift/su_mean 0.000
_refine_ls_structure_factor_coef Fsqd
_refine_ls_weighting_details 'w=1/[\s^2^(Fo^2^)+(0.1628P)^2^+3.7012P] where P=(Fo^2^+2Fc^2^)/3'
_refine_ls_weighting_scheme calc
_refine_ls_wR_factor_gt 0.2611
_refine_ls_wR_factor_ref 0.2747
_reflns_Friedel_coverage 0.747
_reflns_Friedel_fraction_full 1.000
_reflns_Friedel_fraction_max 0.943
_reflns_number_gt 3708
_reflns_number_total 4800
_reflns_threshold_expression 'I > 2\s(I)'
_cod_data_source_file c8ce00149a2.cif
_cod_data_source_block DICRO8Cu
_cod_depositor_comments 'Adding full bibliography for 7230120--7230121.cif.'
_cod_original_cell_volume 3012.3(9)
_cod_database_code 7230121
_shelxl_version_number 2014/6
_shelx_space_group_comment
;
The symmetry employed for this shelxl refinement is uniquely defined
by the following loop, which should always be used as a source of
symmetry information in preference to the above space-group names.
They are only intended as comments.
;
_olex2_refinement_description
;
1. Twinned data refinement
 Scales: 0.50(5)
 0.50(5)
2. Fixed Uiso
 At 1.2 times of:
  All N(H) groups
 At 1.5 times of:
  All C(H,H,H) groups
3. Uiso/Uaniso restraints and constraints
Uanis(Cr1) \\sim Ueq: with sigma of 0.1 and sigma for terminal atoms of 0.2
Uanis(O3A) \\sim Ueq: with sigma of 0.1 and sigma for terminal atoms of 0.2
4. Others
 Fixed Sof: Cr1(0.5) O3A(0.5) O4(0.5) Cr1A(0.5) O3(0.5)
 Fixed Uiso: H2(1)
5.a Riding coordinates:
 N4(H4)
5.b Aromatic/amide H refined with riding coordinates:
 N2(H2)
5.c Idealised Me refined as rotating group:
 C2(H2A,H2B,H2C), C5(H5A,H5B,H5C), C10(H10A,H10B,H10C), C8(H8A,H8B,H8C)
;
_olex2_submission_special_instructions 'No special instructions were received'

loop_
_space_group_symop_operation_xyz
'x, y, z'
'-y+1/2, x+1/2, z'
'-x, -y, z'
'y+1/2, -x+1/2, z'
'x+1/2, -y+1/2, -z'
'y, x, -z'
'-x+1/2, y+1/2, -z'
'-y, -x, -z'

loop_
_atom_site_label
_atom_site_type_symbol
_atom_site_fract_x
_atom_site_fract_y
_atom_site_fract_z
_atom_site_U_iso_or_equiv
_atom_site_adp_type
_atom_site_occupancy
_atom_site_site_symmetry_order
_atom_site_calc_flag
_atom_site_refinement_flags_posn
_atom_site_refinement_flags_adp
_atom_site_refinement_flags_occupancy
_atom_site_disorder_assembly
_atom_site_disorder_group
Cu1 Cu 0.29553(4) 0.29553(4) 0.0000 0.0450(3) Uani 1 2 d S T P A .
Cr1 Cr 0.37317(18) 0.2970(2) 0.4035(3) 0.0519(6) Uani 0.5 1 d . U . A -1
N1 N 0.1963(3) 0.2877(4) 0.0858(8) 0.0485(13) Uani 1 1 d . . . . .
N2 N 0.1861(4) 0.2974(4) 0.2413(8) 0.0514(14) Uani 1 1 d . . . . .
H2 H 0.2184 0.3155 0.3043 1.000 Uiso 1 1 calc R . . . .
N3 N 0.2998(3) 0.3962(4) 0.0721(8) 0.0464(13) Uani 1 1 d . . . . .
N4 N 0.3558(3) 0.4242(3) 0.1528(9) 0.0501(14) Uani 1 1 d . . . . .
H4 H 0.3947 0.4010 0.1713 0.060 Uiso 1 1 d R . . . .
C1 C 0.1194(4) 0.2752(5) 0.2860(11) 0.0560(19) Uani 1 1 d . . . . .
C2 C 0.0981(6) 0.2777(8) 0.4541(12) 0.073(3) Uani 1 1 d . . . . .
H2A H 0.0466 0.2683 0.4637 0.110 Uiso 1 1 calc GR . . . .
H2B H 0.1090 0.3252 0.4964 0.110 Uiso 1 1 calc GR . . . .
H2C H 0.1249 0.2412 0.5115 0.110 Uiso 1 1 calc GR . . . .
C3 C 0.0855(4) 0.2516(5) 0.1556(10) 0.0499(16) Uani 1 1 d . . . . .
C4 C 0.1350(4) 0.2598(4) 0.0317(10) 0.0511(17) Uani 1 1 d . . . . .
C5 C 0.1216(5) 0.2426(5) -0.1338(10) 0.0543(18) Uani 1 1 d . . . . .
H5A H 0.1636 0.2563 -0.1953 0.081 Uiso 1 1 calc GR . . . .
H5B H 0.0796 0.2692 -0.1702 0.081 Uiso 1 1 calc GR . . . .
H5C H 0.1130 0.1911 -0.1449 0.081 Uiso 1 1 calc GR . . . .
C6 C 0.0135(4) 0.2189(4) 0.1438(9) 0.0472(15) Uani 1 1 d . . . . .
C9 C 0.3471(4) 0.4925(4) 0.1991(10) 0.0493(17) Uani 1 1 d . . . . .
C10 C 0.4010(5) 0.5299(6) 0.2974(13) 0.069(3) Uani 1 1 d . . . . .
H10A H 0.4488 0.5108 0.2751 0.104 Uiso 1 1 calc GR . . . .
H10B H 0.3896 0.5220 0.4066 0.104 Uiso 1 1 calc GR . . . .
H10C H 0.4000 0.5813 0.2750 0.104 Uiso 1 1 calc GR . . . .
C7 C 0.2530(4) 0.4526(4) 0.0647(11) 0.0485(16) Uani 1 1 d . . . . .
C8 C 0.1806(4) 0.4496(5) -0.0086(13) 0.062(2) Uani 1 1 d . . . . .
H8A H 0.1769 0.4063 -0.0722 0.093 Uiso 1 1 calc GR . . . .
H8B H 0.1736 0.4920 -0.0738 0.093 Uiso 1 1 calc GR . . . .
H8C H 0.1437 0.4485 0.0720 0.093 Uiso 1 1 calc GR . . . .
O1 O 0.3416(3) 0.2559(4) 0.2510(8) 0.0598(14) Uani 1 1 d . . . . .
O2 O 0.4500(4) 0.3382(4) 0.3401(10) 0.073(2) Uani 1 1 d . . . . .
O3A O 0.1966(8) 0.4373(8) 0.5879(18) 0.069(3) Uani 0.5 1 d . U . . .
O4 O 0.2975(6) 0.3594(7) 0.4429(16) 0.058(3) Uani 0.5 1 d . . . . .
Cr1A Cr 0.27097(18) 0.39898(18) 0.6194(4) 0.0514(7) Uani 0.5 1 d . . . A .
O3 O 0.3887(9) 0.2509(9) 0.5519(19) 0.074(4) Uani 0.5 1 d . . . A -1

loop_
_atom_site_aniso_label
_atom_site_aniso_U_11
_atom_site_aniso_U_22
_atom_site_aniso_U_33
_atom_site_aniso_U_23
_atom_site_aniso_U_13
_atom_site_aniso_U_12
Cu1 0.0383(4) 0.0383(4) 0.0582(7) -0.0009(4) 0.0009(4) -0.0004(4)
Cr1 0.0487(16) 0.0581(18) 0.0489(14) 0.0056(13) -0.0058(12) -0.0050(14)
N1 0.039(3) 0.049(3) 0.058(3) -0.002(3) 0.000(2) 0.001(2)
N2 0.047(3) 0.044(3) 0.063(4) -0.005(3) -0.001(3) 0.004(2)
N3 0.027(2) 0.057(3) 0.054(3) -0.003(3) -0.003(2) -0.003(2)
N4 0.040(3) 0.040(3) 0.071(4) -0.002(3) -0.006(3) 0.003(2)
C1 0.044(4) 0.059(5) 0.065(5) -0.001(4) 0.004(3) 0.001(3)
C2 0.057(5) 0.105(8) 0.058(5) -0.005(5) 0.003(4) -0.011(5)
C3 0.044(4) 0.050(4) 0.055(4) -0.002(3) 0.000(3) -0.005(3)
C4 0.045(4) 0.045(4) 0.063(5) 0.000(3) -0.002(3) 0.002(3)
C5 0.051(4) 0.053(4) 0.060(5) 0.000(3) 0.001(3) 0.000(3)
C6 0.042(3) 0.048(4) 0.052(4) 0.001(3) 0.002(3) 0.003(3)
C9 0.040(3) 0.035(3) 0.073(5) -0.005(3) -0.004(3) 0.002(2)
C10 0.060(5) 0.063(5) 0.084(6) -0.008(5) -0.021(5) 0.010(4)
C7 0.038(3) 0.037(3) 0.071(5) -0.001(3) -0.003(3) 0.000(2)
C8 0.041(3) 0.057(4) 0.088(6) -0.009(5) -0.005(4) 0.003(3)
O1 0.051(3) 0.067(4) 0.061(3) -0.005(3) -0.002(3) -0.003(3)
O2 0.051(3) 0.067(4) 0.100(5) 0.026(4) -0.020(3) -0.020(3)
O3A 0.058(7) 0.068(8) 0.079(8) 0.020(7) 0.001(7) 0.007(6)
O4 0.035(5) 0.058(6) 0.080(8) 0.000(6) -0.003(5) 0.010(5)
Cr1A 0.0461(15) 0.0447(15) 0.0633(18) 0.0064(13) -0.0029(12) 0.0008(11)
O3 0.082(10) 0.069(9) 0.073(9) 0.010(7) 0.001(7) -0.014(8)

loop_
_atom_type_symbol
_atom_type_description
_atom_type_scat_dispersion_real
_atom_type_scat_dispersion_imag
_atom_type_scat_source
C C 0.0033 0.0016 'International Tables Vol C Tables 4.2.6.8 and 6.1.1.4'
H H 0.0000 0.0000 'International Tables Vol C Tables 4.2.6.8 and 6.1.1.4'
Cr Cr 0.3209 0.6236 'International Tables Vol C Tables 4.2.6.8 and 6.1.1.4'
Cu Cu 0.3201 1.2651 'International Tables Vol C Tables 4.2.6.8 and 6.1.1.4'
N N 0.0061 0.0033 'International Tables Vol C Tables 4.2.6.8 and 6.1.1.4'
O O 0.0106 0.0060 'International Tables Vol C Tables 4.2.6.8 and 6.1.1.4'

loop_
_geom_angle_atom_site_label_1
_geom_angle_atom_site_label_2
_geom_angle_atom_site_label_3
_geom_angle
_geom_angle_site_symmetry_1
_geom_angle_site_symmetry_3
N1 Cu1 N1 90.2(4) . 6
N1 Cu1 O1 88.5(2) . .
N1 Cu1 O1 94.3(3) 6 .
N3 Cu1 N1 89.4(3) 6 6
N3 Cu1 N1 89.4(3) . .
N3 Cu1 N1 176.1(3) . 6
N3 Cu1 N1 176.1(3) 6 .
N3 Cu1 N3 91.3(3) 6 .
N3 Cu1 O1 89.6(3) . .
N3 Cu1 O1 87.6(2) 6 .
O1 Cr1 O2 104.6(4) . .
O1 Cr1 O4 99.7(5) . .
O2 Cr1 O4 114.3(5) . .
O3 Cr1 O1 117.9(7) . .
O3 Cr1 O2 110.6(7) . .
O3 Cr1 O4 109.4(8) . .
N2 N1 Cu1 118.8(5) . .
C4 N1 Cu1 133.5(6) . .
C4 N1 N2 106.0(6) . .
N1 N2 H2 124.3 . .
C1 N2 N1 111.3(7) . .
C1 N2 H2 124.3 . .
N4 N3 Cu1 123.8(5) . .
N4 N3 C7 102.6(6) . .
C7 N3 Cu1 133.5(5) . .
N3 N4 H4 123.4 . .
C9 N4 N3 115.1(6) . .
C9 N4 H4 121.6 . .
N2 C1 C2 120.2(8) . .
C3 C1 N2 106.6(7) . .
C3 C1 C2 133.2(8) . .
C1 C2 H2A 109.5 . .
C1 C2 H2B 109.5 . .
C1 C2 H2C 109.5 . .
H2A C2 H2B 109.5 . .
H2A C2 H2C 109.5 . .
H2B C2 H2C 109.5 . .
C1 C3 C4 106.7(7) . .
C1 C3 C6 127.6(8) . .
C4 C3 C6 125.5(7) . .
N1 C4 C3 109.4(7) . .
N1 C4 C5 124.2(8) . .
C3 C4 C5 126.4(8) . .
C4 C5 H5A 109.5 . .
C4 C5 H5B 109.5 . .
C4 C5 H5C 109.5 . .
H5A C5 H5B 109.5 . .
H5A C5 H5C 109.5 . .
H5B C5 H5C 109.5 . .
C9 C6 C3 127.1(7) 4_455 .
C9 C6 C7 105.5(7) 4_455 4_455
C7 C6 C3 127.3(7) 4_455 .
N4 C9 C6 105.9(7) . 2
N4 C9 C10 122.1(7) . .
C6 C9 C10 131.9(7) 2 .
C9 C10 H10A 109.5 . .
C9 C10 H10B 109.5 . .
C9 C10 H10C 109.5 . .
H10A C10 H10B 109.5 . .
H10A C10 H10C 109.5 . .
H10B C10 H10C 109.5 . .
N3 C7 C6 110.9(6) . 2
N3 C7 C8 124.6(7) . .
C6 C7 C8 124.5(7) 2 .
C7 C8 H8A 109.5 . .
C7 C8 H8B 109.5 . .
C7 C8 H8C 109.5 . .
H8A C8 H8B 109.5 . .
H8A C8 H8C 109.5 . .
H8B C8 H8C 109.5 . .
Cr1 O1 Cu1 134.4(4) . .
Cr1A O1 Cu1 144.6(4) 6_556 .
Cr1A O1 Cr1 25.52(17) 6_556 .
Cr1A O2 Cr1 24.44(16) 6_556 .
Cr1A O4 Cr1 129.2(8) . .
O1 Cr1A O2 112.7(4) 6_556 6_556
O1 Cr1A O3A 105.8(6) 6_556 .
O1 Cr1A O4 112.4(5) 6_556 .
O2 Cr1A O4 102.5(6) 6_556 .
O3A Cr1A O2 116.9(7) . 6_556
O3A Cr1A O4 106.6(8) . .

loop_
_geom_bond_atom_site_label_1
_geom_bond_atom_site_label_2
_geom_bond_distance
_geom_bond_site_symmetry_2
Cu1 N1 2.001(6) .
Cu1 N1 2.001(6) 6
Cu1 N3 1.981(7) 6
Cu1 N3 1.981(7) .
Cu1 O1 2.450(7) .
Cr1 O1 1.637(8) .
Cr1 O2 1.717(7) .
Cr1 O4 1.861(12) .
Cr1 O3 1.572(16) .
N1 N2 1.370(10) .
N1 C4 1.342(10) .
N2 H2 0.8800 .
N2 C1 1.369(11) .
N3 N4 1.361(9) .
N3 C7 1.369(10) .
N4 H4 0.8592 .
N4 C9 1.345(10) .
C1 C2 1.508(13) .
C1 C3 1.366(12) .
C2 H2A 0.9800 .
C2 H2B 0.9800 .
C2 H2C 0.9800 .
C3 C4 1.423(12) .
C3 C6 1.479(11) .
C4 C5 1.488(12) .
C5 H5A 0.9800 .
C5 H5B 0.9800 .
C5 H5C 0.9800 .
C6 C9 1.379(10) 4_455
C6 C7 1.425(10) 4_455
C9 C6 1.379(10) 2
C9 C10 1.490(12) .
C10 H10A 0.9800 .
C10 H10B 0.9800 .
C10 H10C 0.9800 .
C7 C6 1.425(10) 2
C7 C8 1.495(11) .
C8 H8A 0.9800 .
C8 H8B 0.9800 .
C8 H8C 0.9800 .
O1 Cr1A 1.576(7) 6_556
O2 Cr1A 1.613(7) 6_556
O3A Cr1A 1.585(14) .
O4 Cr1A 1.767(14) .
Cr1A O1 1.576(7) 6_556
Cr1A O2 1.613(7) 6_556

loop_
_geom_torsion_atom_site_label_1
_geom_torsion_atom_site_label_2
_geom_torsion_atom_site_label_3
_geom_torsion_atom_site_label_4
_geom_torsion
_geom_torsion_site_symmetry_4
Cu1 N1 N2 C1 -166.7(5) .
Cu1 N1 C4 C3 164.5(6) .
Cu1 N1 C4 C5 -17.2(13) .
Cu1 N3 N4 C9 -176.4(6) .
Cu1 N3 C7 C6 176.5(6) 2
Cu1 N3 C7 C8 -0.3(14) .
Cr1 O4 Cr1A O1 -56.0(10) 6_556
Cr1 O4 Cr1A O2 65.2(10) 6_556
Cr1 O4 Cr1A O3A -171.5(9) .
N1 N2 C1 C2 177.1(9) .
N1 N2 C1 C3 -0.8(9) .
N2 N1 C4 C3 0.0(9) .
N2 N1 C4 C5 178.2(8) .
N2 C1 C3 C4 0.8(10) .
N2 C1 C3 C6 176.7(8) .
N3 N4 C9 C6 -1.2(10) 2
N3 N4 C9 C10 175.9(8) .
N4 N3 C7 C6 -1.1(9) 2
N4 N3 C7 C8 -177.9(9) .
C1 C3 C4 N1 -0.5(10) .
C1 C3 C4 C5 -178.7(8) .
C1 C3 C6 C9 -68.1(13) 4_455
C1 C3 C6 C7 116.2(11) 4_455
C2 C1 C3 C4 -176.8(11) .
C2 C1 C3 C6 -0.9(17) .
C4 N1 N2 C1 0.5(9) .
C4 C3 C6 C9 107.1(11) 4_455
C4 C3 C6 C7 -68.7(12) 4_455
C6 C3 C4 N1 -176.5(7) .
C6 C3 C4 C5 5.3(14) .
C7 N3 N4 C9 1.5(10) .
O1 Cr1 O2 Cr1A -64.6(5) 6_556
O1 Cr1 O4 Cr1A 153.9(9) .
O2 Cr1 O1 Cu1 -64.1(6) .
O2 Cr1 O1 Cr1A 62.6(5) 6_556
O2 Cr1 O4 Cr1A -95.2(10) .
O4 Cr1 O1 Cu1 54.4(6) .
O4 Cr1 O1 Cr1A -179.0(6) 6_556
O4 Cr1 O2 Cr1A -172.6(7) 6_556
O3 Cr1 O1 Cu1 172.5(8) .
O3 Cr1 O1 Cr1A -60.8(9) 6_556
O3 Cr1 O2 Cr1A 63.4(8) 6_556
O3 Cr1 O4 Cr1A 29.5(12) .

loop_
_twin_individual_id
_twin_individual_mass_fraction_refined
1 0.50(5)
2 0.50(5)
